data_4312485
loop_
_publ_author_name
'Xian-He Bu'
'Ya-Bo Xie'
'Jian-Rong Li'
'Ruo-Hua Zhang'

_publ_section_title
;
 Adjusting the Frameworks of Silver(I) Complexes with New Pyridyl
 Thioethers by Varying the Chain Lengths of Ligand Spacers, Solvents, and
 Counteranions
;
_journal_name_full 'Inorganic Chemistry'
_journal_page_first 7422
_journal_page_last 7430
_journal_paper_doi 10.1021/ic034454j
_journal_volume 42
_journal_year 2003
_chemical_formula_sum 'C16 H16 Ag2 F6 N2 O6 S4'
_chemical_formula_weight 790.29
_chemical_name_systematic
; 
 ? 
;
_space_group_IT_number 2
_symmetry_cell_setting triclinic
_symmetry_space_group_name_Hall '-P 1'
_symmetry_space_group_name_H-M 'P -1'
_atom_sites_solution_hydrogens geom
_atom_sites_solution_primary direct
_atom_sites_solution_secondary difmap
_audit_creation_method SHELXL-97
_cell_angle_alpha 93.866(6)
_cell_angle_beta 96.241(7)
_cell_angle_gamma 104.652(6)
_cell_formula_units_Z 1
_cell_length_a 5.707(2)
_cell_length_b 10.006(4)
_cell_length_c 11.118(4)
_cell_measurement_reflns_used 691
_cell_measurement_temperature 293(2)
_cell_measurement_theta_max 25.18
_cell_measurement_theta_min 3.71
_cell_volume 607.6(4)
_computing_cell_refinement 'Bruker SMART'
_computing_data_collection 'Bruker SMART'
_computing_data_reduction 'Bruker SAINT'
_computing_molecular_graphics 'Bruker SHELXTL'
_computing_publication_material 'Bruker SHELXTL'
_computing_structure_refinement 'SHELXL-97 (Sheldrick, 1997)'
_computing_structure_solution 'SHELXS-97 (Sheldrick, 1990)'
_diffrn_ambient_temperature 293(2)
_diffrn_measured_fraction_theta_full 0.984
_diffrn_measured_fraction_theta_max 0.984
_diffrn_measurement_device_type 'CCD area detector'
_diffrn_measurement_method 'phi and omega scans'
_diffrn_radiation_monochromator graphite
_diffrn_radiation_source 'fine-focus sealed tube'
_diffrn_radiation_type MoK\a
_diffrn_radiation_wavelength 0.71073
_diffrn_reflns_av_R_equivalents 0.0271
_diffrn_reflns_av_sigmaI/netI 0.0573
_diffrn_reflns_limit_h_max 5
_diffrn_reflns_limit_h_min -7
_diffrn_reflns_limit_k_max 12
_diffrn_reflns_limit_k_min -11
_diffrn_reflns_limit_l_max 13
_diffrn_reflns_limit_l_min -12
_diffrn_reflns_number 3727
_diffrn_reflns_theta_full 26.50
_diffrn_reflns_theta_max 26.50
_diffrn_reflns_theta_min 1.85
_exptl_absorpt_coefficient_mu 2.038
_exptl_absorpt_correction_T_max 1.000000
_exptl_absorpt_correction_T_min 0.807937
_exptl_absorpt_correction_type multi-scan
_exptl_absorpt_process_details SADABS
_exptl_crystal_density_diffrn 2.160
_exptl_crystal_density_meas ?
_exptl_crystal_density_method 'not measured'
_exptl_crystal_F_000 386
_exptl_crystal_size_max 0.20
_exptl_crystal_size_mid 0.18
_exptl_crystal_size_min 0.14
_refine_diff_density_max 0.447
_refine_diff_density_min -0.525
_refine_diff_density_rms 0.096
_refine_ls_extinction_coef 0.0053(9)
_refine_ls_extinction_expression Fc^*^=kFc[1+0.001xFc^2^\l^3^/sin(2\q)]^-1/4^
_refine_ls_extinction_method SHELXL
_refine_ls_goodness_of_fit_ref 0.995
_refine_ls_hydrogen_treatment mixed
_refine_ls_matrix_type full
_refine_ls_number_parameters 164
_refine_ls_number_reflns 2468
_refine_ls_number_restraints 0
_refine_ls_restrained_S_all 0.995
_refine_ls_R_factor_all 0.0578
_refine_ls_R_factor_gt 0.0344
_refine_ls_shift/su_max 0.001
_refine_ls_shift/su_mean 0.000
_refine_ls_structure_factor_coef Fsqd
_refine_ls_weighting_details 'calc w=1/[\s^2^(Fo^2^)+(0.0260P)^2^+0.0000P] where P=(Fo^2^+2Fc^2^)/3'
_refine_ls_weighting_scheme calc
_refine_ls_wR_factor_gt 0.0635
_refine_ls_wR_factor_ref 0.0694
_reflns_number_gt 1847
_reflns_number_total 2468
_reflns_threshold_expression >2sigma(I)
_cod_data_source_file ic034454jsi20030429_113125.cif
_cod_data_source_block 021226b
_cod_depositor_comments
;
The following automatic conversions were performed:

'_symmetry_cell_setting' value 'Triclinic' changed to 'triclinic'
according to the built-in table from CIF Core dictionary named
'cif_core.dic' version 2.4.1 from
2010-06-29.

'_exptl_absorpt_correction_type' value 'MULTI-SCAN'
changed to 'multi-scan' according to the built-in table from CIF Core
dictionary named 'cif_core.dic' version 2.4.1 from 2010-06-29.

Automatic conversion script
Id: cif_fix_values 1646 2011-03-28 12:23:43Z adriana 

The following automatic conversions were performed:

'_exptl_crystal_density_meas' value 'NONE' was changed to '?' - the
value is perceived as not measured.

Automatic conversion script
Id: cif_fix_values 3008 2015-01-20 13:52:24Z robertas 
;
_cod_database_code 4312485

loop_
_symmetry_equiv_pos_as_xyz
'x, y, z'
'-x, -y, -z'

loop_
_atom_site_label
_atom_site_type_symbol
_atom_site_fract_x
_atom_site_fract_y
_atom_site_fract_z
_atom_site_U_iso_or_equiv
_atom_site_adp_type
_atom_site_occupancy
_atom_site_symmetry_multiplicity
_atom_site_calc_flag
_atom_site_refinement_flags
_atom_site_disorder_assembly
_atom_site_disorder_group
Ag1 Ag -0.09094(6) 1.07616(3) 0.08948(3) 0.04004(15) Uani 1 1 d . . .
S1 S 0.27605(18) 0.84775(10) 0.09573(9) 0.0313(2) Uani 1 1 d . . .
N1 N -0.0583(6) 0.9189(3) 0.2194(3) 0.0309(8) Uani 1 1 d . . .
C1 C -0.1787(8) 0.9207(4) 0.3167(4) 0.0398(10) Uani 1 1 d . . .
H1 H -0.2897 0.9745 0.3179 0.048 Uiso 1 1 calc R . .
C2 C -0.1468(8) 0.8477(4) 0.4138(4) 0.0447(11) Uani 1 1 d . . .
H2 H -0.2374 0.8500 0.4782 0.054 Uiso 1 1 calc R . .
C3 C 0.0212(9) 0.7710(5) 0.4147(4) 0.0484(12) Uani 1 1 d . . .
H3 H 0.0488 0.7217 0.4804 0.058 Uiso 1 1 calc R . .
C4 C 0.1477(8) 0.7683(4) 0.3168(4) 0.0418(11) Uani 1 1 d . . .
H4 H 0.2627 0.7171 0.3153 0.050 Uiso 1 1 calc R . .
C5 C 0.1023(7) 0.8425(4) 0.2207(3) 0.0311(9) Uani 1 1 d . . .
C6 C 0.2564(8) 0.6647(4) 0.0597(4) 0.0358(10) Uani 1 1 d . . .
H6A H 0.3637 0.6565 -0.0008 0.043 Uiso 1 1 calc R . .
H6B H 0.3153 0.6283 0.1323 0.043 Uiso 1 1 calc R . .
C7 C 0.0031(8) 0.5770(4) 0.0125(4) 0.0389(10) Uani 1 1 d . . .
H7A H -0.0548 0.6104 -0.0621 0.047 Uiso 1 1 calc R . .
H7B H -0.1064 0.5863 0.0716 0.047 Uiso 1 1 calc R . .
S2 S 0.51782(19) 1.22824(11) 0.24966(10) 0.0359(3) Uani 1 1 d . . .
O1 O 0.3525(5) 1.2138(3) 0.1391(3) 0.0534(8) Uani 1 1 d . . .
O2 O 0.4319(6) 1.1404(3) 0.3391(3) 0.0573(9) Uani 1 1 d . . .
O3 O 0.7664(5) 1.2385(3) 0.2293(3) 0.0491(8) Uani 1 1 d . . .
C8 C 0.5326(10) 1.4014(5) 0.3170(5) 0.0546(13) Uani 1 1 d . . .
F1 F 0.6112(6) 1.4961(3) 0.2427(3) 0.0863(11) Uani 1 1 d . . .
F2 F 0.3155(6) 1.4119(4) 0.3387(3) 0.0988(12) Uani 1 1 d . . .
F3 F 0.6807(7) 1.4328(3) 0.4192(3) 0.0880(11) Uani 1 1 d . . .

loop_
_atom_site_aniso_label
_atom_site_aniso_U_11
_atom_site_aniso_U_22
_atom_site_aniso_U_33
_atom_site_aniso_U_23
_atom_site_aniso_U_13
_atom_site_aniso_U_12
Ag1 0.0537(3) 0.0391(2) 0.0355(2) 0.00888(14) 0.00935(15) 0.02445(17)
S1 0.0357(6) 0.0264(5) 0.0335(6) 0.0058(4) 0.0061(4) 0.0102(5)
N1 0.0329(19) 0.0263(18) 0.0350(19) 0.0024(15) 0.0038(15) 0.0110(15)
C1 0.044(3) 0.043(3) 0.037(3) 0.003(2) 0.009(2) 0.017(2)
C2 0.057(3) 0.047(3) 0.029(2) 0.004(2) 0.015(2) 0.009(2)
C3 0.063(3) 0.050(3) 0.034(3) 0.014(2) 0.007(2) 0.014(3)
C4 0.052(3) 0.041(3) 0.038(3) 0.010(2) 0.006(2) 0.022(2)
C5 0.035(2) 0.026(2) 0.030(2) 0.0021(18) 0.0010(18) 0.0045(19)
C6 0.048(3) 0.025(2) 0.041(2) 0.0081(19) 0.011(2) 0.020(2)
C7 0.049(3) 0.026(2) 0.045(3) 0.005(2) 0.010(2) 0.014(2)
S2 0.0388(7) 0.0324(6) 0.0364(6) -0.0013(5) 0.0105(5) 0.0082(5)
O1 0.045(2) 0.064(2) 0.0427(19) -0.0016(16) 0.0030(15) 0.0022(17)
O2 0.069(2) 0.049(2) 0.056(2) 0.0106(17) 0.0247(17) 0.0098(17)
O3 0.0394(19) 0.0490(19) 0.060(2) -0.0084(16) 0.0137(15) 0.0134(15)
C8 0.069(4) 0.049(3) 0.051(3) -0.009(3) 0.001(3) 0.031(3)
F1 0.120(3) 0.0428(18) 0.095(3) 0.0146(18) 0.006(2) 0.0200(19)
F2 0.090(3) 0.101(3) 0.122(3) -0.026(2) 0.026(2) 0.061(2)
F3 0.126(3) 0.065(2) 0.066(2) -0.0304(17) -0.028(2) 0.037(2)

loop_
_atom_type_symbol
_atom_type_description
_atom_type_scat_dispersion_real
_atom_type_scat_dispersion_imag
_atom_type_scat_source
C C 0.0033 0.0016 'International Tables Vol C Tables 4.2.6.8 and 6.1.1.4'
H H 0.0000 0.0000 'International Tables Vol C Tables 4.2.6.8 and 6.1.1.4'
N N 0.0061 0.0033 'International Tables Vol C Tables 4.2.6.8 and 6.1.1.4'
O O 0.0106 0.0060 'International Tables Vol C Tables 4.2.6.8 and 6.1.1.4'
F F 0.0171 0.0103 'International Tables Vol C Tables 4.2.6.8 and 6.1.1.4'
S S 0.1246 0.1234 'International Tables Vol C Tables 4.2.6.8 and 6.1.1.4'
Ag Ag -0.8971 1.1015 'International Tables Vol C Tables 4.2.6.8 and 6.1.1.4'

loop_
_geom_angle_atom_site_label_1
_geom_angle_atom_site_label_2
_geom_angle_atom_site_label_3
_geom_angle
_geom_angle_site_symmetry_1
_geom_angle_site_symmetry_3
_geom_angle_publ_flag
N1 Ag1 S1 153.02(9) . 2_575 ?
N1 Ag1 O3 97.77(11) . 1_455 ?
S1 Ag1 O3 93.44(8) 2_575 1_455 ?
N1 Ag1 O1 94.45(11) . . ?
S1 Ag1 O1 109.49(8) 2_575 . ?
O3 Ag1 O1 92.76(10) 1_455 . ?
N1 Ag1 Ag1 89.85(8) . 2_575 ?
S1 Ag1 Ag1 80.81(4) 2_575 2_575 ?
O3 Ag1 Ag1 171.91(8) 1_455 2_575 ?
O1 Ag1 Ag1 83.90(7) . 2_575 ?
C5 S1 C6 101.81(19) . . ?
C5 S1 Ag1 114.33(13) . 2_575 ?
C6 S1 Ag1 105.80(14) . 2_575 ?
C5 N1 C1 117.1(3) . . ?
C5 N1 Ag1 125.4(3) . . ?
C1 N1 Ag1 116.3(3) . . ?
N1 C1 C2 123.5(4) . . ?
N1 C1 H1 118.2 . . ?
C2 C1 H1 118.2 . . ?
C1 C2 C3 118.8(4) . . ?
C1 C2 H2 120.6 . . ?
C3 C2 H2 120.6 . . ?
C2 C3 C4 118.8(4) . . ?
C2 C3 H3 120.6 . . ?
C4 C3 H3 120.6 . . ?
C3 C4 C5 119.2(4) . . ?
C3 C4 H4 120.4 . . ?
C5 C4 H4 120.4 . . ?
N1 C5 C4 122.6(4) . . ?
N1 C5 S1 117.3(3) . . ?
C4 C5 S1 120.0(3) . . ?
C7 C6 S1 114.3(3) . . ?
C7 C6 H6A 108.7 . . ?
S1 C6 H6A 108.7 . . ?
C7 C6 H6B 108.7 . . ?
S1 C6 H6B 108.7 . . ?
H6A C6 H6B 107.6 . . ?
C6 C7 C7 111.8(4) . 2_565 ?
C6 C7 H7A 109.3 . . ?
C7 C7 H7A 109.3 2_565 . ?
C6 C7 H7B 109.3 . . ?
C7 C7 H7B 109.3 2_565 . ?
H7A C7 H7B 107.9 . . ?
O2 S2 O3 115.2(2) . . ?
O2 S2 O1 115.7(2) . . ?
O3 S2 O1 113.5(2) . . ?
O2 S2 C8 104.1(2) . . ?
O3 S2 C8 103.0(2) . . ?
O1 S2 C8 103.1(2) . . ?
S2 O1 Ag1 129.57(19) . . ?
S2 O3 Ag1 126.37(17) . 1_655 ?
F3 C8 F2 108.5(4) . . ?
F3 C8 F1 108.0(5) . . ?
F2 C8 F1 106.8(4) . . ?
F3 C8 S2 111.2(3) . . ?
F2 C8 S2 111.2(4) . . ?
F1 C8 S2 111.0(3) . . ?

loop_
_geom_bond_atom_site_label_1
_geom_bond_atom_site_label_2
_geom_bond_distance
_geom_bond_site_symmetry_2
_geom_bond_publ_flag
Ag1 N1 2.235(3) . ?
Ag1 S1 2.4660(12) 2_575 ?
Ag1 O3 2.515(3) 1_455 ?
Ag1 O1 2.537(3) . ?
Ag1 Ag1 2.8635(9) 2_575 ?
S1 C5 1.788(4) . ?
S1 C6 1.821(4) . ?
S1 Ag1 2.4660(12) 2_575 ?
N1 C5 1.333(5) . ?
N1 C1 1.345(5) . ?
C1 C2 1.364(6) . ?
C1 H1 0.9300 . ?
C2 C3 1.371(6) . ?
C2 H2 0.9300 . ?
C3 C4 1.372(6) . ?
C3 H3 0.9300 . ?
C4 C5 1.381(5) . ?
C4 H4 0.9300 . ?
C6 C7 1.505(6) . ?
C6 H6A 0.9700 . ?
C6 H6B 0.9700 . ?
C7 C7 1.538(7) 2_565 ?
C7 H7A 0.9700 . ?
C7 H7B 0.9700 . ?
S2 O2 1.417(3) . ?
S2 O3 1.440(3) . ?
S2 O1 1.441(3) . ?
S2 C8 1.819(5) . ?
O3 Ag1 2.515(3) 1_655 ?
C8 F3 1.309(5) . ?
C8 F2 1.316(5) . ?
C8 F1 1.324(6) . ?

loop_
_geom_torsion_atom_site_label_1
_geom_torsion_atom_site_label_2
_geom_torsion_atom_site_label_3
_geom_torsion_atom_site_label_4
_geom_torsion
_geom_torsion_site_symmetry_1
_geom_torsion_site_symmetry_2
_geom_torsion_site_symmetry_3
_geom_torsion_site_symmetry_4
_geom_torsion_publ_flag
S1 Ag1 N1 C5 97.7(3) 2_575 . . . ?
O3 Ag1 N1 C5 -148.7(3) 1_455 . . . ?
O1 Ag1 N1 C5 -55.3(3) . . . . ?
Ag1 Ag1 N1 C5 28.6(3) 2_575 . . . ?
S1 Ag1 N1 C1 -95.3(3) 2_575 . . . ?
O3 Ag1 N1 C1 18.4(3) 1_455 . . . ?
O1 Ag1 N1 C1 111.8(3) . . . . ?
Ag1 Ag1 N1 C1 -164.4(3) 2_575 . . . ?
C5 N1 C1 C2 -0.9(6) . . . . ?
Ag1 N1 C1 C2 -169.1(3) . . . . ?
N1 C1 C2 C3 1.8(7) . . . . ?
C1 C2 C3 C4 -1.2(7) . . . . ?
C2 C3 C4 C5 0.0(7) . . . . ?
C1 N1 C5 C4 -0.4(6) . . . . ?
Ag1 N1 C5 C4 166.5(3) . . . . ?
C1 N1 C5 S1 -176.4(3) . . . . ?
Ag1 N1 C5 S1 -9.5(4) . . . . ?
C3 C4 C5 N1 0.9(6) . . . . ?
C3 C4 C5 S1 176.8(3) . . . . ?
C6 S1 C5 N1 -134.8(3) . . . . ?
Ag1 S1 C5 N1 -21.2(3) 2_575 . . . ?
C6 S1 C5 C4 49.1(4) . . . . ?
Ag1 S1 C5 C4 162.7(3) 2_575 . . . ?
C5 S1 C6 C7 65.9(3) . . . . ?
Ag1 S1 C6 C7 -53.8(3) 2_575 . . . ?
S1 C6 C7 C7 -178.2(4) . . . 2_565 ?
O2 S2 O1 Ag1 8.6(3) . . . . ?
O3 S2 O1 Ag1 145.0(2) . . . . ?
C8 S2 O1 Ag1 -104.4(3) . . . . ?
N1 Ag1 O1 S2 -27.5(3) . . . . ?
S1 Ag1 O1 S2 165.1(2) 2_575 . . . ?
O3 Ag1 O1 S2 70.5(3) 1_455 . . . ?
Ag1 Ag1 O1 S2 -116.9(2) 2_575 . . . ?
O2 S2 O3 Ag1 85.4(3) . . . 1_655 ?
O1 S2 O3 Ag1 -51.2(3) . . . 1_655 ?
C8 S2 O3 Ag1 -162.0(2) . . . 1_655 ?
O2 S2 C8 F3 59.7(5) . . . . ?
O3 S2 C8 F3 -60.8(5) . . . . ?
O1 S2 C8 F3 -179.0(4) . . . . ?
O2 S2 C8 F2 -61.2(4) . . . . ?
O3 S2 C8 F2 178.2(4) . . . . ?
O1 S2 C8 F2 60.0(4) . . . . ?
O2 S2 C8 F1 180.0(3) . . . . ?
O3 S2 C8 F1 59.4(4) . . . . ?
O1 S2 C8 F1 -58.8(4) . . . . ?
